data_1539788
loop_
_publ_author_name
'Engel, G.'
'Deppisch, B.'

_publ_section_title
;
 Die Kristallstruktur von Pb5 (Ge O4)2 S O4 und Pb5 (Ge O4)2 Cr O4, zweier
 Bleiapatite mit unbesetzten Halogenlagen
;
_journal_name_full 'Zeitschrift fuer Anorganische und Allgemeine Chemie'
_journal_page_first 131
_journal_page_last 140
_journal_volume 562
_journal_year 1988
_chemical_formula_sum 'Cr Ge2 O12 Pb5'
_chemical_name_systematic 'Pb5 (Ge O4)2 (Cr O4)'
_space_group_IT_number 176
_symmetry_space_group_name_Hall '-P 6c'
_symmetry_space_group_name_H-M 'P 63/m'
_cell_angle_alpha 90
_cell_angle_beta 90
_cell_angle_gamma 120
_cell_formula_units_Z 2
_cell_length_a 10.105
_cell_length_b 10.105
_cell_length_c 7.428
_cell_volume 656.864
_citation_journal_id_ASTM ZAACAB
_cod_data_source_file Engel_ZAACAB_1988_7.cif
_cod_data_source_block Cr1Ge2O12Pb5
_cod_original_cell_volume 656.8635
_cod_original_formula_sum 'Cr1 Ge2 O12 Pb5'
_cod_database_code 1539788

loop_
_symmetry_equiv_pos_as_xyz
x,y,z
x-y,x,z+1/2
-y,x-y,z
-x,-y,z+1/2
-x+y,-x,z
y,-x+y,z+1/2
-x,-y,-z
-x+y,-x,-z-1/2
y,-x+y,-z
x,y,-z-1/2
x-y,x,-z
-y,x-y,-z-1/2

loop_
_atom_site_label
_atom_site_type_symbol
_atom_site_fract_x
_atom_site_fract_y
_atom_site_fract_z
_atom_site_occupancy
_atom_site_U_iso_or_equiv
O2 O-2 0.4943 0.5934 0.25 1 0.0
O3 O-2 0.2634 0.3491 0.0681 1 0.0
Cr1 Cr+6 0.3825 0.3987 0.25 0.3333 0.0
Pb1 Pb+2 0.3333 0.6667 -0.0064 1 0.0
Pb2 Pb+2 0.2535 0.0014 0.25 1 0.0
Ge1 Ge+4 0.3825 0.3987 0.25 0.6667 0.0
O1 O-2 0.4887 0.3066 0.25 1 0.0
